data_2104202
loop_
_publ_author_name
'Gagor, Anna'
'Wojta\'s, Maciej'
'Pietraszko, Adam'
'Jakubas, Ryszard'

_publ_section_title
;
 From six- to five-coordinated Sb^III^ in
 [(CH~3~)~3~PH]~3~[Sb~2~Cl~9~]: transition pathways from single-crystal
 X-ray diffraction
;
_journal_issue 5
_journal_name_full 'Acta Crystallographica Section B'
_journal_page_first 558
_journal_page_last 566
_journal_paper_doi 10.1107/S0108768108027353
_journal_volume 64
_journal_year 2008
_chemical_formula_sum 'C18 H60 Cl18 P6 Sb4'
_chemical_formula_weight 1587.67
_chemical_name_systematic
;
 ?
;
_space_group_IT_number 194
_symmetry_cell_setting hexagonal
_symmetry_space_group_name_Hall '-P 6c 2c'
_symmetry_space_group_name_H-M 'P 63/m m c'
_atom_sites_solution_primary direct
_atom_sites_solution_secondary difmap
_audit_creation_method SHELXL-97
_cell_angle_alpha 90.00
_cell_angle_beta 90.00
_cell_angle_gamma 120.00
_cell_formula_units_Z 1
_cell_length_a 9.1910(13)
_cell_length_b 9.1910(13)
_cell_length_c 22.011(4)
_cell_measurement_reflns_used 6828
_cell_measurement_temperature 382(2)
_cell_measurement_theta_max 26.72
_cell_measurement_theta_min 2.56
_cell_volume 1610.3(4)
_computing_structure_refinement 'SHELXL-97 (Sheldrick, 1997)'
_computing_structure_solution 'SHELXS-97 (Sheldrick, 1990)'
_diffrn_ambient_temperature 382(2)
_diffrn_measured_fraction_theta_full 0.982
_diffrn_measured_fraction_theta_max 0.965
_diffrn_radiation_monochromator graphite
_diffrn_radiation_source 'fine-focus sealed tube'
_diffrn_radiation_type MoK\a
_diffrn_radiation_wavelength 0.71073
_diffrn_reflns_av_R_equivalents 0.0310
_diffrn_reflns_av_sigmaI/netI 0.0316
_diffrn_reflns_limit_h_max 11
_diffrn_reflns_limit_h_min -11
_diffrn_reflns_limit_k_max 8
_diffrn_reflns_limit_k_min -11
_diffrn_reflns_limit_l_max 27
_diffrn_reflns_limit_l_min -12
_diffrn_reflns_number 6828
_diffrn_reflns_theta_full 26.00
_diffrn_reflns_theta_max 26.72
_diffrn_reflns_theta_min 2.56
_exptl_absorpt_coefficient_mu 2.570
_exptl_absorpt_correction_T_max 0.64
_exptl_absorpt_correction_T_min 0.57
_exptl_absorpt_correction_type multi-scan
_exptl_absorpt_process_details
;
CrysAlis RED, Oxford Diffraction Ltd.,
Version 1.171.32.6 (release 21-05-2007 CrysAlis171 .NET)
(compiled May 21 2007,16:32:00)
Empirical absorption correction using spherical harmonics,
 implemented in SCALE3 ABSPACK scaling algorithm.
;
_exptl_crystal_colour colourles
_exptl_crystal_density_diffrn 1.637
_exptl_crystal_density_method 'not measured'
_exptl_crystal_description prism
_exptl_crystal_F_000 768
_exptl_crystal_size_max 0.252
_exptl_crystal_size_mid 0.173
_exptl_crystal_size_min 0.168
_refine_diff_density_max 0.310
_refine_diff_density_min -0.434
_refine_ls_extinction_method none
_refine_ls_goodness_of_fit_ref 0.993
_refine_ls_matrix_type full
_refine_ls_number_parameters 34
_refine_ls_number_reflns 680
_refine_ls_number_restraints 0
_refine_ls_restrained_S_all 0.993
_refine_ls_R_factor_all 0.1046
_refine_ls_R_factor_gt 0.0526
_refine_ls_shift/su_max 0.015
_refine_ls_shift/su_mean 0.006
_refine_ls_structure_factor_coef Fsqd
_refine_ls_weighting_details 'calc w=1/[\s^2^(Fo^2^)+(0.0700P)^2^+2.7500P] where P=(Fo^2^+2Fc^2^)/3'
_refine_ls_weighting_scheme calc
_refine_ls_wR_factor_gt 0.1426
_refine_ls_wR_factor_ref 0.1690
_reflns_number_gt 312
_reflns_number_total 680
_reflns_threshold_expression >2sigma(I)
_cod_data_source_file bm5058.cif
_cod_data_source_block 382K
_cod_original_sg_symbol_H-M P63/mmc
_cod_database_code 2104202
_cod_database_fobs_code 2104202

loop_
_symmetry_equiv_pos_as_xyz
'x, y, z'
'-y, x-y, z'
'-x+y, -x, z'
'-x, -y, z+1/2'
'y, -x+y, z+1/2'
'x-y, x, z+1/2'
'y, x, -z'
'x-y, -y, -z'
'-x, -x+y, -z'
'-y, -x, -z+1/2'
'-x+y, y, -z+1/2'
'x, x-y, -z+1/2'
'-x, -y, -z'
'y, -x+y, -z'
'x-y, x, -z'
'x, y, -z-1/2'
'-y, x-y, -z-1/2'
'-x+y, -x, -z-1/2'
'-y, -x, z'
'-x+y, y, z'
'x, x-y, z'
'y, x, z-1/2'
'x-y, -y, z-1/2'
'-x, -x+y, z-1/2'

loop_
_atom_site_type_symbol
_atom_site_label
_atom_site_fract_x
_atom_site_fract_y
_atom_site_fract_z
_atom_site_U_iso_or_equiv
_atom_site_adp_type
_atom_site_calc_flag
_atom_site_refinement_flags
_atom_site_occupancy
Sb Sb1 0.6667 0.3333 0.16271(4) 0.1208(4) Uani d S 1
Cl Cl11 0.4174(5) 0.2087(3) 0.0997(2) 0.305(2) Uani d S 1
Cl Cl1 0.5294(2) 0.0588(5) 0.2500 0.279(3) Uani d S 1
P P1 0.0000 0.0000 0.2500 0.196(3) Uani d S 1
C C11 0.103(3) 0.206(5) 0.2740(19) 0.255(18) Uiso d SP 0.33
C C12 0.0000 0.0000 0.166(2) 0.30(3) Uani d SP 0.50
P P2 0.6667 0.3333 -0.0872(3) 0.178(2) Uani d S 1
C C21 0.7727(12) 0.545(2) -0.0614(11) 0.264(10) Uani d SP 0.67
C C22 0.6667 0.3333 -0.1635(9) 0.271(17) Uani d S 1

loop_
_atom_site_aniso_label
_atom_site_aniso_U_11
_atom_site_aniso_U_22
_atom_site_aniso_U_33
_atom_site_aniso_U_12
_atom_site_aniso_U_13
_atom_site_aniso_U_23
Sb1 0.1203(4) 0.1203(4) 0.1219(7) 0.0601(2) 0.000 0.000
Cl11 0.222(3) 0.400(5) 0.235(3) 0.1110(15) -0.108(3) -0.0542(13)
Cl1 0.335(6) 0.103(3) 0.321(7) 0.0514(13) 0.000 0.000
P1 0.168(4) 0.168(4) 0.251(9) 0.0841(18) 0.000 0.000
C12 0.34(5) 0.34(5) 0.20(5) 0.17(2) 0.000 0.000
P2 0.183(3) 0.183(3) 0.168(4) 0.0913(14) 0.000 0.000
C21 0.280(17) 0.181(16) 0.30(2) 0.090(8) -0.038(9) -0.077(18)
C22 0.34(3) 0.34(3) 0.140(17) 0.168(13) 0.000 0.000

loop_
_atom_type_symbol
_atom_type_description
_atom_type_scat_dispersion_real
_atom_type_scat_dispersion_imag
_atom_type_scat_source
C C 0.0033 0.0016 'International Tables Vol C Tables 4.2.6.8 and 6.1.1.4'
H H 0.0000 0.0000 'International Tables Vol C Tables 4.2.6.8 and 6.1.1.4'
P P 0.1023 0.0942 'International Tables Vol C Tables 4.2.6.8 and 6.1.1.4'
Cl Cl 0.1484 0.1585 'International Tables Vol C Tables 4.2.6.8 and 6.1.1.4'
Sb Sb -0.5866 1.5461 'International Tables Vol C Tables 4.2.6.8 and 6.1.1.4'

loop_
_geom_angle_atom_site_label_1
_geom_angle_atom_site_label_2
_geom_angle_atom_site_label_3
_geom_angle_site_symmetry_1
_geom_angle_site_symmetry_3
_geom_angle
Cl11 Sb1 Cl11 2_655 . 90.44(16)
Cl11 Sb1 Cl11 2_655 3_665 90.44(16)
Cl11 Sb1 Cl11 . 3_665 90.44(16)
C11 P1 C11 . 17_556 123.2(5)
C11 P1 C11 . 2 111.1(13)
C11 P1 C11 17_556 16_556 111.1(13)
C11 P1 C11 2 16_556 123.2(5)
C11 P1 C11 . 3 111.1(13)
C11 P1 C11 17_556 3 123.2(5)
C11 P1 C11 2 3 111.1(13)
C11 P1 C11 16_556 3 123.2(5)
C11 P1 C11 . 18_556 123.2(5)
C11 P1 C11 17_556 18_556 111.1(13)
C11 P1 C11 2 18_556 123.2(5)
C11 P1 C11 16_556 18_556 111.1(13)
C11 P1 C12 . 16_556 72.2(14)
C11 P1 C12 17_556 16_556 107.8(14)
C11 P1 C12 2 16_556 72.2(14)
C11 P1 C12 16_556 16_556 107.8(14)
C11 P1 C12 3 16_556 72.2(14)
C11 P1 C12 18_556 16_556 107.8(14)
C11 P1 C12 . . 107.8(14)
C11 P1 C12 17_556 . 72.2(14)
C11 P1 C12 2 . 107.8(14)
C11 P1 C12 16_556 . 72.2(14)
C11 P1 C12 3 . 107.8(14)
C11 P1 C12 18_556 . 72.2(14)
C12 P1 C12 16_556 . 180.000(2)
C11 C11 P1 16_556 . 72.2(14)
C22 P2 C21 . 3_665 108.6(8)
C22 P2 C21 . . 108.6(8)
C21 P2 C21 3_665 . 110.4(8)
C22 P2 C21 . 2_655 108.6(8)
C21 P2 C21 3_665 2_655 110.4(8)
C21 P2 C21 . 2_655 110.4(8)

loop_
_geom_bond_atom_site_label_1
_geom_bond_atom_site_label_2
_geom_bond_site_symmetry_2
_geom_bond_distance
Sb1 Cl11 2_655 2.421(4)
Sb1 Cl11 . 2.421(4)
Sb1 Cl11 3_665 2.421(4)
P1 C11 . 1.72(4)
P1 C11 17_556 1.72(4)
P1 C11 2 1.72(4)
P1 C11 16_556 1.72(4)
P1 C11 3 1.72(4)
P1 C11 18_556 1.72(4)
P1 C12 16_556 1.86(5)
P1 C12 . 1.86(5)
C11 C11 16_556 1.05(8)
P2 C22 . 1.68(2)
P2 C21 3_665 1.780(19)
P2 C21 . 1.780(19)
P2 C21 2_655 1.780(19)
